data_4062518
loop_
_publ_author_name
' Laura Turculet '
' Jay D. Feldman '
' T. Don Tilley '

_journal_name_full Organometallics
_journal_paper_doi 10.1021/om030686e
_journal_year 2004
_chemical_formula_moiety 'C31 H58 B Ir P3 Si '
_chemical_formula_sum 'C31 H58 B Ir P3 Si'
_chemical_formula_weight 754.84
_space_group_IT_number 2
_symmetry_cell_setting triclinic
_symmetry_Int_Tables_number 2
_symmetry_space_group_name_Hall '-P 1'
_symmetry_space_group_name_H-M 'P -1'
_cell_angle_alpha 88.929(1)
_cell_angle_beta 75.703(1)
_cell_angle_gamma 87.422(1)
_cell_formula_units_Z 2
_cell_length_a 10.1906(6)
_cell_length_b 12.8762(8)
_cell_length_c 14.0826(9)
_cell_measurement_temperature 124.2
_cell_volume 1788.8(2)
_diffrn_ambient_temperature 124.2
_exptl_crystal_density_diffrn 1.401
_cod_depositor_comments
;
The following automatic conversions were performed:

'_atom_site_thermal_displace_type' tag value 'Uij' was replaced with
'Uani' value 98 times.

Automatic conversion script
Id: cif_fix_values 1646 2011-03-28 12:23:43Z adriana 
;
_cod_original_formula_sum 'C31 H58 B Ir P3 Si '
_cod_database_code 4062518

loop_
_symmetry_equiv_pos_as_xyz
'  +x,  +y,  +z'
'  -x,  -y,  -z'

loop_
_atom_site_aniso_label
_atom_site_aniso_U_11
_atom_site_aniso_U_22
_atom_site_aniso_U_33
_atom_site_aniso_U_12
_atom_site_aniso_U_13
_atom_site_aniso_U_23
Ir(1) 0.0266(2) 0.0275(2) 0.0369(2) -0.0042(1) -0.0128(1) -0.0064(1)
P(1) 0.034(1) 0.026(1) 0.038(1) -0.0037(9) -0.0177(9) -0.0011(9)
P(2) 0.025(1) 0.034(1) 0.036(1) -0.0016(9) -0.0096(8) -0.0123(9)
P(3) 0.0228(10) 0.034(1) 0.0266(10) -0.0027(8) -0.0075(8) -0.0046(8)
Si(1) 0.026(2) 0.029(2) 0.031(2) -0.003(1) -0.006(1) -0.005(1)
C(1) 0.046(5) 0.041(5) 0.069(6) -0.008(4) -0.027(5) -0.012(4)
C(2) 0.085(9) 0.10(1) 0.090(9) -0.005(8) -0.023(7) 0.037(8)
C(5) 0.027(4) 0.027(4) 0.038(4) 0.000(3) -0.010(3) -0.006(3)
C(6) 0.021(4) 0.031(4) 0.035(4) -0.004(3) -0.006(3) -0.007(3)
C(7) 0.027(4) 0.022(4) 0.031(4) -0.003(3) -0.010(3) -0.001(3)
C(8) 0.027(4) 0.037(5) 0.026(4) -0.002(3) 0.000(3) -0.009(3)
C(9) 0.031(4) 0.034(5) 0.035(4) -0.004(4) -0.006(3) -0.007(3)
C(10) 0.045(5) 0.050(6) 0.045(5) -0.019(4) -0.019(4) -0.007(4)
C(11) 0.053(6) 0.035(5) 0.049(5) -0.018(4) -0.003(4) -0.014(4)
C(12) 0.055(6) 0.023(5) 0.059(6) -0.006(4) -0.007(5) -0.013(4)
C(13) 0.041(5) 0.034(5) 0.043(5) 0.001(4) -0.011(4) -0.006(4)
C(14) 0.046(5) 0.038(5) 0.054(5) 0.000(4) -0.028(4) -0.001(4)
C(15) 0.044(5) 0.035(5) 0.060(6) 0.001(4) -0.027(4) 0.005(4)
C(16) 0.094(8) 0.033(6) 0.120(9) -0.003(5) -0.075(7) -0.002(6)
C(17) 0.040(5) 0.038(5) 0.037(4) -0.009(4) -0.015(4) 0.004(4)
C(18) 0.046(5) 0.072(7) 0.045(5) -0.011(5) -0.009(4) -0.015(5)
C(19) 0.093(8) 0.069(7) 0.037(5) -0.041(6) -0.013(5) -0.003(5)
C(20) 0.020(4) 0.052(5) 0.036(4) -0.001(4) -0.007(3) -0.015(4)
C(21) 0.058(6) 0.071(7) 0.041(5) -0.025(5) -0.004(4) -0.021(5)
C(22) 0.045(5) 0.054(6) 0.036(5) -0.003(4) -0.012(4) -0.011(4)
C(23) 0.028(4) 0.038(5) 0.053(5) -0.002(4) -0.015(4) -0.023(4)
C(24) 0.035(5) 0.053(6) 0.101(8) 0.012(5) -0.020(5) -0.038(6)
C(25) 0.025(4) 0.063(6) 0.067(6) 0.000(4) -0.010(4) -0.022(5)
C(26) 0.032(4) 0.040(5) 0.032(4) 0.000(4) -0.013(3) -0.005(3)
C(27) 0.057(6) 0.052(6) 0.055(5) -0.002(5) -0.036(5) 0.004(4)
C(28) 0.105(9) 0.048(6) 0.057(6) 0.023(6) -0.042(6) -0.010(5)
C(29) 0.026(4) 0.082(7) 0.049(5) -0.005(5) 0.000(4) -0.023(5)
C(30) 0.043(6) 0.081(9) 0.12(1) -0.021(6) 0.015(6) -0.039(7)
C(31) 0.039(6) 0.105(10) 0.074(7) -0.001(6) 0.011(5) -0.032(7)

loop_
_atom_site_label
_atom_site_fract_x
_atom_site_fract_y
_atom_site_fract_z
_atom_site_U_iso_or_equiv
_atom_site_thermal_displace_type
_atom_site_occupancy
_atom_site_calc_flag
_atom_site_calc_attached_atom
Ir(1) -0.12736(3) 0.29342(2) -0.22933(2) 0.0284 Uani 1.000 ? ?
P(1) -0.2213(2) 0.2732(2) -0.3666(1) 0.0304 Uani 1.000 ? ?
P(2) -0.3142(2) 0.2129(2) -0.1250(1) 0.0298 Uani 1.000 ? ?
P(3) -0.0106(2) 0.1294(2) -0.2649(1) 0.0274 Uani 1.000 ? ?
Si(1) -0.0282(3) 0.4562(2) -0.2110(3) 0.0286 Uani 0.700 ? ?
Si(2) -0.0543(9) 0.4428(7) -0.1553(7) 0.038(2) Uani 0.300 ? ?
C(1) 0.1499(9) 0.4450(7) -0.1905(7) 0.0494 Uani 1.000 ? ?
C(2) 0.247(1) 0.478(1) -0.2792(9) 0.0857 Uani 1.000 ? ?
C(3) -0.127(1) 0.5394(10) -0.1037(9) 0.048(3) Uani 0.700 ? ?
C(4) -0.069(1) 0.648(1) -0.106(1) 0.047(3) Uani 0.700 ? ?
C(5) -0.3189(7) 0.1568(6) -0.3554(5) 0.0322 Uani 1.000 ? ?
C(6) -0.3349(7) 0.0844(6) -0.1694(5) 0.0263 Uani 1.000 ? ?
C(7) -0.1082(7) 0.0426(5) -0.3192(5) 0.0255 Uani 1.000 ? ?
C(8) -0.3434(7) -0.0482(6) -0.3059(5) 0.0297 Uani 1.000 ? ?
C(9) -0.4567(8) -0.0503(6) -0.3454(5) 0.0292 Uani 1.000 ? ?
C(10) -0.5180(9) -0.1421(7) -0.3562(6) 0.0425 Uani 1.000 ? ?
C(11) -0.4722(9) -0.2343(7) -0.3256(6) 0.0470 Uani 1.000 ? ?
C(12) -0.3614(9) -0.2360(6) -0.2857(6) 0.0472 Uani 1.000 ? ?
C(13) -0.2994(8) -0.1445(6) -0.2764(6) 0.0379 Uani 1.000 ? ?
C(14) -0.3444(9) 0.3791(7) -0.3807(6) 0.0435 Uani 1.000 ? ?
C(15) -0.4214(8) 0.3604(6) -0.4599(6) 0.0429 Uani 1.000 ? ?
C(16) -0.288(1) 0.4880(7) -0.3953(9) 0.0666 Uani 1.000 ? ?
C(17) -0.0893(8) 0.2597(6) -0.4845(5) 0.0360 Uani 1.000 ? ?
C(18) -0.1366(9) 0.2360(8) -0.5756(6) 0.0522 Uani 1.000 ? ?
C(19) 0.008(1) 0.3475(8) -0.5084(6) 0.0558 Uani 1.000 ? ?
C(20) -0.2959(7) 0.1940(7) 0.0031(5) 0.0363 Uani 1.000 ? ?
C(21) -0.3089(10) 0.2949(8) 0.0601(6) 0.0527 Uani 1.000 ? ?
C(22) -0.3824(9) 0.1109(7) 0.0640(6) 0.0430 Uani 1.000 ? ?
C(23) -0.4822(8) 0.2798(6) -0.1190(6) 0.0365 Uani 1.000 ? ?
C(24) -0.4874(9) 0.4000(8) -0.1034(8) 0.0540 Uani 1.000 ? ?
C(25) -0.6011(8) 0.2314(8) -0.0463(7) 0.0529 Uani 1.000 ? ?
C(26) 0.0178(8) 0.0541(6) -0.1582(5) 0.0350 Uani 1.000 ? ?
C(27) 0.0941(9) 0.1108(7) -0.0941(7) 0.0491 Uani 1.000 ? ?
C(28) 0.082(1) -0.0529(8) -0.1795(7) 0.0638 Uani 1.000 ? ?
C(29) 0.1602(8) 0.1359(8) -0.3517(6) 0.0520 Uani 1.000 ? ?
C(30) 0.261(1) 0.1939(9) -0.3193(9) 0.0735 Uani 1.000 ? ?
C(31) 0.2039(10) 0.0547(10) -0.4241(8) 0.0653 Uani 1.000 ? ?
C(32) -0.109(3) 0.579(3) -0.196(2) 0.062(9) Uani 0.300 ? ?
C(33) -0.061(2) 0.667(2) -0.151(2) 0.020(5) Uani 0.300 ? ?
B(1) -0.2747(8) 0.0610(7) -0.2873(6) 0.027(2) Uani 1.000 ? ?
H(1) -0.4930 0.0134 -0.3662 0.0351 Uani 1.000 ? ?
H(2) -0.5927 -0.1403 -0.3853 0.0510 Uani 1.000 ? ?
H(3) -0.5162 -0.2970 -0.3317 0.0564 Uani 1.000 ? ?
H(4) -0.3286 -0.3003 -0.2644 0.0566 Uani 1.000 ? ?
H(5) -0.2225 -0.1476 -0.2494 0.0455 Uani 1.000 ? ?
H(6) -0.4111 0.1765 -0.3277 0.0386 Uani 1.000 ? ?
H(7) -0.3095 0.1307 -0.4197 0.0386 Uani 1.000 ? ?
H(8) -0.2913 0.0356 -0.1345 0.0316 Uani 1.000 ? ?
H(9) -0.4291 0.0731 -0.1540 0.0316 Uani 1.000 ? ?
H(10) -0.0799 0.0505 -0.3884 0.0306 Uani 1.000 ? ?
H(11) -0.0874 -0.0266 -0.3014 0.0306 Uani 1.000 ? ?
H(12) -0.4111 0.3812 -0.3202 0.0522 Uani 1.000 ? ?
H(13) -0.0346 0.2005 -0.4755 0.0432 Uani 1.000 ? ?
H(14) -0.4867 0.4154 -0.4593 0.0515 Uani 1.000 ? ?
H(15) -0.3591 0.3575 -0.5225 0.0515 Uani 1.000 ? ?
H(16) -0.4657 0.2963 -0.4470 0.0515 Uani 1.000 ? ?
H(17) -0.2488 0.5032 -0.3421 0.0799 Uani 1.000 ? ?
H(18) -0.2196 0.4907 -0.4548 0.0799 Uani 1.000 ? ?
H(19) -0.3584 0.5378 -0.3968 0.0799 Uani 1.000 ? ?
H(20) -0.1920 0.2924 -0.5895 0.0627 Uani 1.000 ? ?
H(21) -0.0597 0.2259 -0.6294 0.0627 Uani 1.000 ? ?
H(22) -0.1866 0.1746 -0.5648 0.0627 Uani 1.000 ? ?
H(23) 0.0484 0.3561 -0.4557 0.0670 Uani 1.000 ? ?
H(24) 0.0755 0.3313 -0.5664 0.0670 Uani 1.000 ? ?
H(25) -0.0410 0.4098 -0.5184 0.0670 Uani 1.000 ? ?
H(26) -0.2049 0.1691 -0.0038 0.0435 Uani 1.000 ? ?
H(27) -0.4988 0.2711 -0.1819 0.0438 Uani 1.000 ? ?
H(28) -0.2915 0.2804 0.1224 0.0633 Uani 1.000 ? ?
H(29) -0.2457 0.3420 0.0249 0.0633 Uani 1.000 ? ?
H(30) -0.3983 0.3241 0.0688 0.0633 Uani 1.000 ? ?
H(31) -0.4756 0.1313 0.0733 0.0517 Uani 1.000 ? ?
H(32) -0.3646 0.0467 0.0305 0.0517 Uani 1.000 ? ?
H(33) -0.3612 0.1041 0.1257 0.0517 Uani 1.000 ? ?
H(34) -0.4705 0.4134 -0.0413 0.0648 Uani 1.000 ? ?
H(35) -0.4200 0.4306 -0.1535 0.0648 Uani 1.000 ? ?
H(36) -0.5742 0.4282 -0.1051 0.0648 Uani 1.000 ? ?
H(37) -0.5904 0.2387 0.0184 0.0634 Uani 1.000 ? ?
H(38) -0.6834 0.2661 -0.0515 0.0634 Uani 1.000 ? ?
H(39) -0.6031 0.1600 -0.0606 0.0634 Uani 1.000 ? ?
H(40) -0.0698 0.0442 -0.1171 0.0420 Uani 1.000 ? ?
H(41) 0.1370 0.1884 -0.3942 0.0624 Uani 1.000 ? ?
H(42) 0.0998 0.0687 -0.0394 0.0589 Uani 1.000 ? ?
H(43) 0.1831 0.1244 -0.1319 0.0589 Uani 1.000 ? ?
H(44) 0.0472 0.1749 -0.0725 0.0589 Uani 1.000 ? ?
H(45) 0.0874 -0.0869 -0.1198 0.0766 Uani 1.000 ? ?
H(46) 0.0295 -0.0922 -0.2116 0.0766 Uani 1.000 ? ?
H(47) 0.1713 -0.0481 -0.2206 0.0766 Uani 1.000 ? ?
H(48) 0.2961 0.1521 -0.2741 0.0882 Uani 1.000 ? ?
H(49) 0.3325 0.2098 -0.3743 0.0882 Uani 1.000 ? ?
H(50) 0.2200 0.2560 -0.2886 0.0882 Uani 1.000 ? ?
H(51) 0.2317 -0.0057 -0.3941 0.0784 Uani 1.000 ? ?
H(52) 0.1311 0.0397 -0.4522 0.0784 Uani 1.000 ? ?
H(53) 0.2779 0.0780 -0.4747 0.0784 Uani 1.000 ? ?
H(54) 0.1558 0.4872 -0.1364 0.0593 Uani 1.000 ? ?
H(55) 0.1717 0.3740 -0.1745 0.0593 Uani 1.000 ? ?
H(56) 0.3376 0.4731 -0.2725 0.1028 Uani 1.000 ? ?
H(57) 0.2421 0.4349 -0.3338 0.1028 Uani 1.000 ? ?
H(58) 0.2261 0.5482 -0.2957 0.1028 Uani 1.000 ? ?

loop_
_geom_bond_atom_site_label_1
_geom_bond_atom_site_label_2
_geom_bond_distance
_geom_bond_site_symmetry_1
_geom_bond_site_symmetry_2
_geom_bond_publ_flag
Ir(1) P(1) 2.382(2) ? ? yes
Ir(1) P(2) 2.366(2) ? ? yes
Ir(1) P(3) 2.376(2) ? ? yes
Ir(1) Si(1) 2.413(3) ? ? yes
Ir(1) Si(2) 2.434(8) ? ? yes
P(1) C(5) 1.819(7) ? ? yes
P(1) C(14) 1.853(9) ? ? yes
P(1) C(17) 1.866(8) ? ? yes
P(2) C(6) 1.819(7) ? ? yes
P(2) C(20) 1.869(8) ? ? yes
P(2) C(23) 1.865(8) ? ? yes
P(3) C(7) 1.825(7) ? ? yes
P(3) C(26) 1.849(8) ? ? yes
P(3) C(29) 1.868(8) ? ? yes
Si(1) Si(2) 0.782(8) ? ? yes
Si(1) C(1) 1.905(9) ? ? yes
Si(1) C(3) 1.91(1) ? ? yes
Si(1) C(32) 1.74(4) ? ? yes
Si(2) C(1) 2.02(1) ? ? yes
Si(2) C(3) 1.52(1) ? ? yes
Si(2) C(32) 1.94(4) ? ? yes
C(1) C(2) 1.46(1) ? ? yes
C(3) C(4) 1.54(2) ? ? yes
C(3) C(32) 1.37(3) ? ? yes
C(4) C(32) 1.70(4) ? ? yes
C(4) C(33) 0.67(2) ? ? yes
C(5) B(1) 1.66(1) ? ? yes
C(6) B(1) 1.65(1) ? ? yes
C(7) B(1) 1.65(1) ? ? yes
C(8) C(9) 1.40(1) ? ? yes
C(8) C(13) 1.39(1) ? ? yes
C(8) B(1) 1.65(1) ? ? yes
C(9) C(10) 1.39(1) ? ? yes
C(10) C(11) 1.36(1) ? ? yes
C(11) C(12) 1.38(1) ? ? yes
C(12) C(13) 1.38(1) ? ? yes
C(14) C(15) 1.54(1) ? ? yes
C(14) C(16) 1.53(1) ? ? yes
C(17) C(18) 1.52(1) ? ? yes
C(17) C(19) 1.51(1) ? ? yes
C(20) C(21) 1.52(1) ? ? yes
C(20) C(22) 1.53(1) ? ? yes
C(23) C(24) 1.56(1) ? ? yes
C(23) C(25) 1.53(1) ? ? yes
C(26) C(27) 1.54(1) ? ? yes
C(26) C(28) 1.50(1) ? ? yes
C(29) C(30) 1.46(1) ? ? yes
C(29) C(31) 1.45(1) ? ? yes
C(32) C(33) 1.47(4) ? ? yes
